data_7025328
loop_
_publ_author_name
'Vetter, Cornelia'
'Pornsuriyasak, Papapida'
'Schmidt, J\"urgen'
'Rath, Nigam P.'
'R\"uffer, Tobias'
'Demchenko, Alexei V.'
'Steinborn, Dirk'

_publ_section_title
;
 Synthesis, characterization and reactivity of carbohydrate platinum(IV)
 complexes with thioglycoside ligands.
;
_journal_issue 27
_journal_name_full 'Dalton transactions (Cambridge, England : 2003)'
_journal_page_first 6327
_journal_page_last 6338
_journal_paper_doi 10.1039/b927058b
_journal_volume 39
_journal_year 2010
_chemical_formula_sum 'C50 H48 B F4 N3 O9 Pt S2'
_chemical_formula_weight 1180.935
_chemical_name_systematic
;
?
;
_space_group_IT_number 92
_symmetry_cell_setting tetragonal
_symmetry_space_group_name_Hall 'P 4abw 2nw'
_symmetry_space_group_name_H-M 'P 41 21 2'
_atom_sites_solution_hydrogens geom
_atom_sites_solution_primary direct
_atom_sites_solution_secondary difmap
_audit_creation_method SHELXL-97
_cell_angle_alpha 90.00
_cell_angle_beta 90.00
_cell_angle_gamma 90.00
_cell_formula_units_Z 16
_cell_length_a 22.1611(9)
_cell_length_b 22.1611(9)
_cell_length_c 43.735(2)
_cell_measurement_reflns_used 4508
_cell_measurement_temperature 100
_cell_measurement_theta_max 61.9997
_cell_measurement_theta_min 3.0269
_cell_volume 21478.9(16)
_computing_cell_refinement
;
CrysAlis RED, Oxford Diffraction Ltd.,
Version 1.171.32.37 (release 24-10-2008 CrysAlis171 .NET)
(compiled Oct 24 2008,09:44:38)
;
_computing_data_collection
;
CrysAlis CCD, Oxford Diffraction Ltd.,
Version 1.171.32.37 (release 24-10-2008 CrysAlis171 .NET)
(compiled Oct 24 2008,09:44:38)
;
_computing_data_reduction
;
CrysAlis RED, Oxford Diffraction Ltd.,
Version 1.171.32.37 (release 24-10-2008 CrysAlis171 .NET)
(compiled Oct 24 2008,09:44:38)
;
_computing_structure_refinement 'SHELXL-97 (Sheldrick, 1997)'
_computing_structure_solution 'SHELXS-97 (Sheldrick, 1997)'
_diffrn_ambient_temperature 100
_diffrn_measured_fraction_theta_full 0.992
_diffrn_measured_fraction_theta_max 0.992
_diffrn_measurement_device_type 'oxford gemini s'
_diffrn_measurement_method '\w scans'
_diffrn_radiation_monochromator graphite
_diffrn_radiation_source 'fine-focus sealed tube'
_diffrn_radiation_type CuK\a
_diffrn_radiation_wavelength 1.54184
_diffrn_reflns_av_R_equivalents 0.1328
_diffrn_reflns_av_sigmaI/netI 0.3425
_diffrn_reflns_limit_h_max 20
_diffrn_reflns_limit_h_min -23
_diffrn_reflns_limit_k_max 25
_diffrn_reflns_limit_k_min -25
_diffrn_reflns_limit_l_max 47
_diffrn_reflns_limit_l_min -49
_diffrn_reflns_number 66857
_diffrn_reflns_theta_full 61.49
_diffrn_reflns_theta_max 61.49
_diffrn_reflns_theta_min 4.47
_diffrn_standards_decay_% 0
_diffrn_standards_interval_count 50
_diffrn_standards_interval_time 10
_diffrn_standards_number 1
_exptl_absorpt_coefficient_mu 6.194
_exptl_absorpt_correction_type none
_exptl_crystal_colour yellow
_exptl_crystal_density_diffrn 1.461
_exptl_crystal_density_method 'not measured'
_exptl_crystal_description needle
_exptl_crystal_F_000 9472
_exptl_crystal_size_max 0.3
_exptl_crystal_size_mid 0.03
_exptl_crystal_size_min 0.03
_refine_diff_density_max 1.009
_refine_diff_density_min -0.519
_refine_diff_density_rms 0.092
_refine_ls_abs_structure_details 'Flack H D (1983), Acta Cryst. A39, 876-881'
_refine_ls_abs_structure_Flack -0.044(9)
_refine_ls_extinction_method none
_refine_ls_goodness_of_fit_ref 0.617
_refine_ls_hydrogen_treatment constr
_refine_ls_matrix_type full
_refine_ls_number_parameters 1103
_refine_ls_number_reflns 16385
_refine_ls_number_restraints 1332
_refine_ls_restrained_S_all 0.621
_refine_ls_R_factor_all 0.1755
_refine_ls_R_factor_gt 0.0481
_refine_ls_shift/su_max 0.019
_refine_ls_shift/su_mean 0.001
_refine_ls_structure_factor_coef Fsqd
_refine_ls_weighting_details 'calc w=1/[\s^2^(Fo^2^)+(0.0243P)^2^+0.0000P] where P=(Fo^2^+2Fc^2^)/3'
_refine_ls_weighting_scheme calc
_refine_ls_wR_factor_gt 0.0785
_refine_ls_wR_factor_ref 0.0966
_reflns_number_gt 4582
_reflns_number_total 16385
_reflns_threshold_expression >2sigma(I)
_cod_data_source_file b927058b.txt
_cod_data_source_block conny2
_cod_original_cell_volume 21479.0(16)
_cod_original_sg_symbol_H-M P4(1)2(1)2
_cod_database_code 7025328

loop_
_symmetry_equiv_pos_as_xyz
'x, y, z'
'-x, -y, z+1/2'
'-y+1/2, x+1/2, z+1/4'
'y+1/2, -x+1/2, z+3/4'
'-x+1/2, y+1/2, -z+1/4'
'x+1/2, -y+1/2, -z+3/4'
'y, x, -z'
'-y, -x, -z+1/2'

loop_
_atom_site_label
_atom_site_type_symbol
_atom_site_fract_x
_atom_site_fract_y
_atom_site_fract_z
_atom_site_U_iso_or_equiv
_atom_site_adp_type
_atom_site_occupancy
_atom_site_symmetry_multiplicity
_atom_site_calc_flag
_atom_site_refinement_flags
_atom_site_disorder_assembly
_atom_site_disorder_group
C1 C 0.3699(8) 0.2221(8) 0.0735(3) 0.060(6) Uani 1 1 d . . .
H1A H 0.3597 0.2027 0.0546 0.090 Uiso 1 1 calc R . .
H1B H 0.4097 0.2098 0.0797 0.090 Uiso 1 1 calc R . .
H1C H 0.3691 0.2650 0.0708 0.090 Uiso 1 1 calc R . .
C2 C 0.2594(8) 0.2703(7) 0.0982(3) 0.054(6) Uani 1 1 d . . .
H2A H 0.2266 0.2602 0.0849 0.080 Uiso 1 1 calc R . .
H2B H 0.2852 0.2992 0.0884 0.080 Uiso 1 1 calc R . .
H2C H 0.2438 0.2874 0.1168 0.080 Uiso 1 1 calc R . .
C3 C 0.3632(8) 0.2502(7) 0.1318(3) 0.043(5) Uani 1 1 d . . .
H3A H 0.3936 0.2258 0.1413 0.064 Uiso 1 1 calc R . .
H3B H 0.3411 0.2717 0.1472 0.064 Uiso 1 1 calc R . .
H3C H 0.3820 0.2785 0.1181 0.064 Uiso 1 1 calc R . .
C4 C 0.2534(7) 0.1196(7) 0.0559(4) 0.052(5) Uani 1 1 d DU . .
H4 H 0.2815 0.1413 0.0446 0.062 Uiso 1 1 calc R . .
C5 C 0.2232(8) 0.0738(8) 0.0405(4) 0.059(5) Uani 1 1 d DU . .
H5 H 0.2303 0.0645 0.0200 0.071 Uiso 1 1 calc R . .
C6 C 0.1819(8) 0.0435(8) 0.0581(4) 0.065(5) Uani 1 1 d DU . .
H6 H 0.1595 0.0120 0.0499 0.078 Uiso 1 1 calc R . .
C7 C 0.1732(8) 0.0629(8) 0.0922(3) 0.053(5) Uani 1 1 d DU . .
H7 H 0.1458 0.0436 0.1050 0.064 Uiso 1 1 calc R . .
C8 C 0.2081(7) 0.1096(8) 0.1021(4) 0.044(4) Uani 1 1 d DU . .
C9 C 0.2003(9) 0.1301(7) 0.1331(3) 0.046(4) Uani 1 1 d DU . .
C10 C 0.1509(9) 0.1072(8) 0.1537(4) 0.069(5) Uani 1 1 d DU . .
H10 H 0.1253 0.0754 0.1487 0.083 Uiso 1 1 calc R . .
C11 C 0.1480(9) 0.1387(8) 0.1807(5) 0.083(6) Uani 1 1 d DU . .
H11 H 0.1179 0.1278 0.1944 0.100 Uiso 1 1 calc R . .
C12 C 0.1840(9) 0.1828(10) 0.1887(5) 0.092(6) Uani 1 1 d DU . .
H12 H 0.1795 0.2021 0.2075 0.110 Uiso 1 1 calc R . .
C13 C 0.2296(8) 0.2001(9) 0.1683(4) 0.065(5) Uani 1 1 d DU . .
H13 H 0.2566 0.2299 0.1744 0.078 Uiso 1 1 calc R . .
C14 C 0.3778(9) 0.0756(8) 0.0935(3) 0.060(5) Uani 1 1 d U . .
H14A H 0.3870 0.0996 0.0756 0.073 Uiso 1 1 calc R . .
H14B H 0.3458 0.0477 0.0882 0.073 Uiso 1 1 calc R . .
C15 C 0.4356(7) 0.0391(7) 0.1034(3) 0.050(5) Uani 1 1 d U . .
H15A H 0.4722 0.0622 0.0999 0.060 Uiso 1 1 calc R . .
H15B H 0.4385 0.0011 0.0925 0.060 Uiso 1 1 calc R . .
C16 C 0.3744(7) 0.0905(7) 0.1439(4) 0.033(3) Uani 1 1 d U . .
C17 C 0.3857(8) 0.0735(8) 0.2078(4) 0.049(5) Uani 1 1 d U . .
H17 H 0.4276 0.0668 0.2015 0.059 Uiso 1 1 calc R . .
C18 C 0.3838(10) 0.1122(9) 0.2373(4) 0.062(6) Uani 1 1 d . . .
H18 H 0.3421 0.1212 0.2430 0.075 Uiso 1 1 calc R . .
C19 C 0.4135(7) 0.0728(7) 0.2611(3) 0.029(4) Uani 1 1 d . . .
H19 H 0.4557 0.0656 0.2556 0.035 Uiso 1 1 calc R . .
C20 C 0.3829(8) 0.0159(8) 0.2654(4) 0.044(5) Uani 1 1 d U . .
H20 H 0.4037 -0.0084 0.2809 0.053 Uiso 1 1 calc R . .
C21 C 0.3824(7) -0.0148(7) 0.2367(3) 0.027(4) Uani 1 1 d . . .
H21 H 0.4242 -0.0242 0.2312 0.033 Uiso 1 1 calc R . .
C22 C 0.3751(10) 0.2213(8) 0.2319(4) 0.047(4) Uani 1 1 d . . .
C23 C 0.4224(6) 0.2692(6) 0.2166(2) 0.046(4) Uani 1 1 d G . .
C24 C 0.3960(5) 0.3261(7) 0.2164(3) 0.085(8) Uani 1 1 d G . .
H24 H 0.3594 0.3324 0.2263 0.102 Uiso 1 1 calc R . .
C25 C 0.4243(7) 0.3736(5) 0.2013(3) 0.116(11) Uani 1 1 d G . .
H25 H 0.4066 0.4116 0.2012 0.139 Uiso 1 1 calc R . .
C26 C 0.4789(7) 0.3641(6) 0.1865(3) 0.081(8) Uani 1 1 d G . .
H26 H 0.4978 0.3959 0.1764 0.097 Uiso 1 1 calc R . .
C27 C 0.5054(5) 0.3072(7) 0.1867(3) 0.161(13) Uani 1 1 d G . .
H27 H 0.5419 0.3009 0.1768 0.194 Uiso 1 1 calc R . .
C28 C 0.4771(6) 0.2598(5) 0.2018(3) 0.089(7) Uani 1 1 d G . .
H28 H 0.4948 0.2217 0.2020 0.107 Uiso 1 1 calc R . .
C29 C 0.4496(9) 0.0994(8) 0.3121(3) 0.047(4) Uani 1 1 d . . .
C30 C 0.4420(5) 0.1440(5) 0.3373(2) 0.046(4) Uani 1 1 d G . .
C31 C 0.4042(5) 0.1940(5) 0.3366(2) 0.096(5) Uani 1 1 d G . .
H31 H 0.3814 0.2020 0.3192 0.115 Uiso 1 1 calc R . .
C32 C 0.4004(5) 0.2320(4) 0.3618(3) 0.112(9) Uani 1 1 d G . .
H32 H 0.3751 0.2654 0.3612 0.135 Uiso 1 1 calc R . .
C33 C 0.4345(6) 0.2200(5) 0.3878(2) 0.047(3) Uani 1 1 d G . .
H33 H 0.4320 0.2454 0.4046 0.056 Uiso 1 1 calc R . .
C34 C 0.4723(5) 0.1700(5) 0.3885(2) 0.075(6) Uani 1 1 d G . .
H34 H 0.4951 0.1619 0.4059 0.090 Uiso 1 1 calc R . .
C35 C 0.4761(4) 0.1319(4) 0.3633(3) 0.096(5) Uani 1 1 d G . .
H35 H 0.5014 0.0985 0.3638 0.115 Uiso 1 1 calc R . .
C36 C 0.3075(10) 0.0248(8) 0.3058(4) 0.053(3) Uani 1 1 d U . .
C37 C 0.2444(4) 0.0357(5) 0.3110(3) 0.056(4) Uani 1 1 d GU . .
C38 C 0.2096(6) 0.0691(5) 0.2908(2) 0.061(5) Uani 1 1 d GU . .
H38 H 0.2260 0.0819 0.2723 0.073 Uiso 1 1 calc R . .
C39 C 0.1503(6) 0.0835(5) 0.2981(3) 0.079(6) Uani 1 1 d GU . .
H39 H 0.1270 0.1059 0.2846 0.094 Uiso 1 1 calc R . .
C40 C 0.1258(4) 0.0645(6) 0.3257(3) 0.103(8) Uani 1 1 d G . .
H40 H 0.0861 0.0741 0.3307 0.123 Uiso 1 1 calc R . .
C41 C 0.1606(6) 0.0310(5) 0.3460(2) 0.053(3) Uani 1 1 d GU . .
H41 H 0.1442 0.0182 0.3645 0.064 Uiso 1 1 calc R . .
C42 C 0.2199(6) 0.0166(5) 0.3387(2) 0.064(5) Uani 1 1 d GU . .
H42 H 0.2432 -0.0058 0.3522 0.077 Uiso 1 1 calc R . .
C43 C 0.3469(7) -0.0741(9) 0.2377(4) 0.049(5) Uani 1 1 d . . .
H43A H 0.3541 -0.0946 0.2569 0.059 Uiso 1 1 calc R . .
H43B H 0.3040 -0.0659 0.2360 0.059 Uiso 1 1 calc R . .
C44 C 0.3579(7) -0.1741(9) 0.2178(4) 0.044(5) Uani 1 1 d . . .
C45 C 0.3855(5) -0.2104(6) 0.1927(2) 0.036(5) Uani 1 1 d G . .
C46 C 0.3901(5) -0.2723(6) 0.1971(2) 0.069(6) Uani 1 1 d G . .
H46 H 0.3769 -0.2895 0.2154 0.083 Uiso 1 1 calc R . .
C47 C 0.4143(6) -0.3087(5) 0.1743(4) 0.077(7) Uani 1 1 d G . .
H47 H 0.4174 -0.3501 0.1773 0.093 Uiso 1 1 calc R . .
C48 C 0.4340(5) -0.2830(7) 0.1471(3) 0.071(7) Uani 1 1 d G . .
H48 H 0.4502 -0.3073 0.1318 0.085 Uiso 1 1 calc R . .
C49 C 0.4294(5) -0.2211(7) 0.1427(2) 0.076(7) Uani 1 1 d G . .
H49 H 0.4426 -0.2039 0.1244 0.091 Uiso 1 1 calc R . .
C50 C 0.4052(5) -0.1848(5) 0.1655(3) 0.061(6) Uani 1 1 d G . .
H50 H 0.4022 -0.1433 0.1625 0.073 Uiso 1 1 calc R . .
C51 C 0.7672(10) -0.2462(9) 0.1889(4) 0.113(11) Uani 1 1 d . . .
H51A H 0.7580 -0.2779 0.2031 0.170 Uiso 1 1 calc R . .
H51B H 0.7946 -0.2181 0.1983 0.170 Uiso 1 1 calc R . .
H51C H 0.7856 -0.2631 0.1710 0.170 Uiso 1 1 calc R . .
C52 C 0.7136(8) -0.1414(7) 0.2092(4) 0.066(7) Uani 1 1 d U . .
H52A H 0.6940 -0.1510 0.2282 0.100 Uiso 1 1 calc R . .
H52B H 0.7021 -0.1015 0.2029 0.100 Uiso 1 1 calc R . .
H52C H 0.7565 -0.1430 0.2119 0.100 Uiso 1 1 calc R . .
C53 C 0.7423(8) -0.1509(8) 0.1486(3) 0.059(6) Uani 1 1 d U . .
H53A H 0.7415 -0.1675 0.1283 0.089 Uiso 1 1 calc R . .
H53B H 0.7830 -0.1513 0.1562 0.089 Uiso 1 1 calc R . .
H53C H 0.7277 -0.1102 0.1481 0.089 Uiso 1 1 calc R . .
C54 C 0.6163(7) -0.2496(8) 0.2336(3) 0.050(5) Uani 1 1 d DU . .
H54 H 0.6358 -0.2198 0.2449 0.060 Uiso 1 1 calc R . .
C55 C 0.5772(7) -0.2846(7) 0.2471(4) 0.048(3) Uani 1 1 d DU . .
H55 H 0.5743 -0.2807 0.2682 0.058 Uiso 1 1 calc R . .
C65 C 0.5298(8) -0.0768(8) 0.1839(3) 0.057(4) Uani 1 1 d . . .
H66A H 0.5452 -0.0370 0.1889 0.068 Uiso 1 1 calc R . .
H66B H 0.4919 -0.0829 0.1945 0.068 Uiso 1 1 calc R . .
C56 C 0.5404(10) -0.3258(8) 0.2341(4) 0.068(5) Uani 1 1 d U . .
H57 H 0.5090 -0.3458 0.2439 0.082 Uiso 1 1 calc R . .
C57 C 0.5567(8) -0.3333(8) 0.2045(4) 0.065(5) Uani 1 1 d DU . .
H58 H 0.5380 -0.3643 0.1938 0.079 Uiso 1 1 calc R . .
C58 C 0.5979(7) -0.2996(9) 0.1890(3) 0.048(3) Uani 1 1 d DU . .
C59 C 0.6170(8) -0.3034(9) 0.1543(4) 0.051(4) Uani 1 1 d DU . .
C60 C 0.5945(9) -0.3435(8) 0.1368(5) 0.069(6) Uani 1 1 d DU . .
H61 H 0.5636 -0.3668 0.1450 0.083 Uiso 1 1 calc R . .
C61 C 0.6113(9) -0.3563(9) 0.1065(5) 0.078(7) Uani 1 1 d D . .
H62 H 0.5935 -0.3848 0.0938 0.094 Uiso 1 1 calc R . .
C62 C 0.6596(10) -0.3185(11) 0.0988(4) 0.092(8) Uani 1 1 d DU . .
H63 H 0.6800 -0.3236 0.0804 0.110 Uiso 1 1 calc R . .
C63 C 0.6765(10) -0.2735(10) 0.1189(4) 0.092(7) Uani 1 1 d DU . .
H64 H 0.7022 -0.2439 0.1113 0.110 Uiso 1 1 calc R . .
C64 C 0.5754(8) -0.1256(8) 0.1926(4) 0.063(6) Uani 1 1 d . . .
H65A H 0.6030 -0.1096 0.2078 0.076 Uiso 1 1 calc R . .
H65B H 0.5541 -0.1594 0.2017 0.076 Uiso 1 1 calc R . .
C66 C 0.5846(8) -0.1332(8) 0.1397(4) 0.050(5) Uani 1 1 d U . .
C67 C 0.5702(8) -0.1179(8) 0.0786(4) 0.050(5) Uani 1 1 d U . .
H67 H 0.5635 -0.0757 0.0845 0.060 Uiso 1 1 calc R . .
C68 C 0.6134(8) -0.1243(9) 0.0483(4) 0.044(4) Uani 1 1 d U . .
H68 H 0.6268 -0.1662 0.0457 0.052 Uiso 1 1 calc R . .
C69 C 0.5747(8) -0.1038(8) 0.0204(4) 0.049(3) Uani 1 1 d U . .
H69 H 0.5707 -0.0598 0.0210 0.059 Uiso 1 1 calc R . .
C70 C 0.5111(9) -0.1317(9) 0.0176(4) 0.052(4) Uani 1 1 d U . .
H70 H 0.4886 -0.1140 0.0006 0.063 Uiso 1 1 calc R . .
C71 C 0.4718(9) -0.1263(10) 0.0510(3) 0.059(5) Uani 1 1 d U . .
H71 H 0.4631 -0.0837 0.0552 0.070 Uiso 1 1 calc R . .
C72 C 0.7114(9) -0.1127(9) 0.0575(4) 0.047(3) Uani 1 1 d U . .
C73 C 0.7595(6) -0.0701(7) 0.0588(3) 0.079(6) Uani 1 1 d GU . .
C74 C 0.8075(8) -0.0838(6) 0.0780(3) 0.100(8) Uani 1 1 d G . .
H74 H 0.8069 -0.1192 0.0895 0.120 Uiso 1 1 calc R . .
C75 C 0.8564(6) -0.0448(8) 0.0801(3) 0.117(9) Uani 1 1 d GU . .
H75 H 0.8885 -0.0540 0.0930 0.141 Uiso 1 1 calc R . .
C76 C 0.8574(7) 0.0080(7) 0.0629(4) 0.123(9) Uani 1 1 d GU . .
H76 H 0.8901 0.0341 0.0643 0.147 Uiso 1 1 calc R . .
C77 C 0.8094(9) 0.0217(6) 0.0437(3) 0.128(8) Uani 1 1 d GU . .
H77 H 0.8100 0.0571 0.0322 0.154 Uiso 1 1 calc R . .
C78 C 0.7605(7) -0.0173(8) 0.0416(3) 0.113(8) Uani 1 1 d GU . .
H78 H 0.7284 -0.0081 0.0287 0.136 Uiso 1 1 calc R . .
C79 C 0.5971(10) -0.0833(9) -0.0301(4) 0.062(4) Uani 1 1 d U . .
C80 C 0.6385(4) -0.0980(5) -0.05567(19) 0.049(5) Uani 1 1 d GU . .
C81 C 0.6808(5) -0.1439(4) -0.0523(2) 0.049(3) Uani 1 1 d G . .
H81 H 0.6842 -0.1641 -0.0337 0.059 Uiso 1 1 calc R . .
C82 C 0.7180(4) -0.1596(4) -0.0766(3) 0.074(6) Uani 1 1 d GU . .
H82 H 0.7463 -0.1902 -0.0743 0.089 Uiso 1 1 calc R . .
C83 C 0.7129(5) -0.1294(6) -0.1043(2) 0.081(6) Uani 1 1 d GU . .
H83 H 0.7378 -0.1398 -0.1206 0.097 Uiso 1 1 calc R . .
C84 C 0.6707(6) -0.0835(6) -0.10774(19) 0.088(6) Uani 1 1 d GU . .
H84 H 0.6673 -0.0633 -0.1263 0.105 Uiso 1 1 calc R . .
C85 C 0.6335(5) -0.0678(5) -0.0834(2) 0.060(5) Uani 1 1 d GU . .
H85 H 0.6052 -0.0371 -0.0857 0.071 Uiso 1 1 calc R . .
C86 C 0.5116(10) -0.2151(9) -0.0133(4) 0.062(4) Uani 1 1 d . . .
C87 C 0.5026(7) -0.2824(6) -0.0158(6) 0.112(10) Uani 1 1 d G . .
C88 C 0.5077(7) -0.3069(11) -0.0449(4) 0.135(11) Uani 1 1 d G . .
H88 H 0.5109 -0.2816 -0.0618 0.162 Uiso 1 1 calc R . .
C89 C 0.5080(7) -0.3691(12) -0.0488(4) 0.145(10) Uani 1 1 d G . .
H89 H 0.5114 -0.3855 -0.0683 0.174 Uiso 1 1 calc R . .
C90 C 0.5031(8) -0.4069(6) -0.0236(7) 0.202(19) Uani 1 1 d G . .
H90 H 0.5033 -0.4486 -0.0262 0.243 Uiso 1 1 calc R . .
C91 C 0.4980(7) -0.3825(11) 0.0056(5) 0.158(13) Uani 1 1 d G . .
H91 H 0.4948 -0.4078 0.0225 0.189 Uiso 1 1 calc R . .
C92 C 0.4977(7) -0.3202(12) 0.0095(4) 0.145(10) Uani 1 1 d G . .
H92 H 0.4943 -0.3039 0.0290 0.174 Uiso 1 1 calc R . .
C93 C 0.4176(9) -0.1588(9) 0.0507(4) 0.073(6) Uani 1 1 d U . .
H93A H 0.4252 -0.2014 0.0543 0.088 Uiso 1 1 calc R . .
H93B H 0.3975 -0.1544 0.0311 0.088 Uiso 1 1 calc R . .
C94 C 0.3217(8) -0.1392(8) 0.0732(4) 0.047(3) Uani 1 1 d . . .
C95 C 0.2860(6) -0.1142(5) 0.0954(2) 0.062(5) Uani 1 1 d G . .
C96 C 0.2237(6) -0.1153(5) 0.0916(2) 0.062(4) Uani 1 1 d G . .
H96 H 0.2069 -0.1357 0.0751 0.074 Uiso 1 1 calc R . .
C97 C 0.1866(4) -0.0860(5) 0.1125(3) 0.051(5) Uani 1 1 d G . .
H97 H 0.1449 -0.0867 0.1099 0.061 Uiso 1 1 calc R . .
C98 C 0.2117(6) -0.0555(5) 0.1372(2) 0.062(5) Uani 1 1 d G . .
H98 H 0.1869 -0.0359 0.1511 0.075 Uiso 1 1 calc R . .
C99 C 0.2740(6) -0.0544(5) 0.1410(2) 0.065(6) Uani 1 1 d G . .
H99 H 0.2908 -0.0340 0.1575 0.078 Uiso 1 1 calc R . .
C100 C 0.3111(4) -0.0837(6) 0.1201(3) 0.062(4) Uani 1 1 d G . .
H100 H 0.3528 -0.0829 0.1227 0.074 Uiso 1 1 calc R . .
N1 N 0.2368(6) 0.1742(6) 0.1386(3) 0.048(3) Uani 1 1 d DU . .
N2 N 0.2464(7) 0.1369(7) 0.0865(3) 0.044(4) Uani 1 1 d DU . .
N3 N 0.3568(6) 0.1164(6) 0.1188(3) 0.037(3) Uani 1 1 d U . .
N4 N 0.6283(6) -0.2557(6) 0.2048(3) 0.039(3) Uani 1 1 d DU . .
N5 N 0.6619(7) -0.2689(7) 0.1439(3) 0.062(4) Uani 1 1 d DU . .
N6 N 0.6098(8) -0.1470(7) 0.1663(3) 0.057(4) Uani 1 1 d U . .
O1 O 0.3562(6) 0.0172(6) 0.2122(2) 0.054(3) Uani 1 1 d . . .
O2 O 0.4180(6) 0.1696(6) 0.2305(2) 0.054(3) Uani 1 1 d . . .
O3 O 0.3283(7) 0.2243(6) 0.2393(4) 0.112(7) Uani 1 1 d . . .
O4 O 0.4102(6) 0.1117(5) 0.2883(2) 0.060(4) Uani 1 1 d . . .
O5 O 0.4819(5) 0.0585(5) 0.3114(2) 0.048(3) Uani 1 1 d . . .
O6 O 0.3213(6) 0.0258(5) 0.2741(2) 0.059(4) Uani 1 1 d U . .
O7 O 0.3441(5) 0.0080(5) 0.3236(3) 0.057(4) Uani 1 1 d U . .
O8 O 0.3661(6) -0.1121(6) 0.2125(3) 0.060(4) Uani 1 1 d . . .
O9 O 0.3354(6) -0.1925(6) 0.2398(2) 0.069(4) Uani 1 1 d . . .
O10 O 0.5154(5) -0.1499(6) 0.0746(3) 0.056(3) Uani 1 1 d U . .
O11 O 0.6590(6) -0.0886(5) 0.0506(3) 0.044(3) Uani 1 1 d U . .
O12 O 0.7164(5) -0.1674(6) 0.0628(2) 0.053(3) Uani 1 1 d . . .
O13 O 0.6080(5) -0.1199(5) -0.0062(2) 0.050(3) Uani 1 1 d U . .
O14 O 0.5631(5) -0.0399(5) -0.0300(2) 0.045(3) Uani 1 1 d . . .
O15 O 0.5160(5) -0.1965(6) 0.0144(2) 0.053(3) Uani 1 1 d U . .
O16 O 0.5065(6) -0.1841(8) -0.0354(3) 0.093(6) Uani 1 1 d . . .
O17 O 0.3820(5) -0.1344(5) 0.0744(3) 0.053(3) Uani 1 1 d U . .
O18 O 0.3013(6) -0.1684(5) 0.0488(2) 0.053(4) Uani 1 1 d . . .
S1 S 0.4222(2) 0.0275(2) 0.14325(10) 0.0515(13) Uani 1 1 d U . .
S2 S 0.3451(2) 0.1166(2) 0.17797(10) 0.0541(15) Uani 1 1 d U . .
S3 S 0.5200(3) -0.0857(2) 0.14179(11) 0.0630(16) Uani 1 1 d . . .
S4 S 0.6137(2) -0.1593(2) 0.10707(11) 0.0582(15) Uani 1 1 d U . .
Pt1 Pt 0.30620(4) 0.19674(4) 0.107923(19) 0.04463(18) Uani 1 1 d U . .
Pt2 Pt 0.68851(4) -0.20183(4) 0.176786(15) 0.0554(3) Uani 1 1 d U . .
B1 B 0.5044(14) -0.1338(11) 0.2715(6) 0.062(3) Uani 1 1 d . . .
F1 F 0.4791(5) -0.1643(6) 0.2457(3) 0.098(4) Uani 1 1 d . . .
F2 F 0.5532(7) -0.1034(7) 0.2581(3) 0.140(7) Uani 1 1 d . . .
F3 F 0.5206(5) -0.1695(5) 0.29099(19) 0.062(3) Uani 1 1 d . . .
F4 F 0.4701(7) -0.0972(6) 0.2810(2) 0.126(6) Uani 1 1 d . . .
B2 B 0.4894(7) -0.4797(6) 0.1292(4) 0.062(3) Uani 0.592(19) 1 d PDU A 1
F5 F 0.4904(9) -0.4551(10) 0.1554(4) 0.112(7) Uani 0.592(19) 1 d PDU A 1
F6 F 0.5376(9) -0.5094(11) 0.1251(5) 0.141(10) Uani 0.592(19) 1 d PDU A 1
F7 F 0.4445(10) -0.5150(9) 0.1274(5) 0.119(9) Uani 0.592(19) 1 d PDU A 1
F8 F 0.4852(11) -0.4390(9) 0.1089(5) 0.152(10) Uani 0.592(19) 1 d PDU A 1
B2' B 0.4825(9) -0.4783(10) 0.1123(5) 0.081(7) Uani 0.408(19) 1 d PDU A 2
F5' F 0.4767(13) -0.4448(12) 0.1357(7) 0.112(7) Uani 0.408(19) 1 d PDU A 2
F6' F 0.5311(12) -0.5083(16) 0.1143(9) 0.135(12) Uani 0.408(19) 1 d PDU A 2
F7' F 0.4381(13) -0.5141(12) 0.1106(7) 0.081(7) Uani 0.408(19) 1 d PDU A 2
F8' F 0.4843(16) -0.4456(15) 0.0885(7) 0.165(13) Uani 0.408(19) 1 d PDU A 2

loop_
_atom_site_aniso_label
_atom_site_aniso_U_11
_atom_site_aniso_U_22
_atom_site_aniso_U_33
_atom_site_aniso_U_23
_atom_site_aniso_U_13
_atom_site_aniso_U_12
C1 0.079(14) 0.080(15) 0.021(9) 0.013(10) -0.012(10) 0.012(11)
C2 0.100(16) 0.037(11) 0.023(11) 0.002(8) -0.016(9) 0.001(10)
C3 0.065(14) 0.045(13) 0.019(10) 0.003(9) -0.017(9) 0.009(9)
C4 0.051(12) 0.049(12) 0.056(8) 0.009(8) 0.007(8) -0.014(8)
C5 0.069(13) 0.070(13) 0.037(9) 0.002(8) 0.004(8) 0.000(9)
C6 0.055(13) 0.060(12) 0.081(10) -0.001(9) -0.007(10) -0.011(9)
C7 0.060(13) 0.058(12) 0.042(8) 0.024(8) 0.004(8) -0.016(7)
C8 0.025(9) 0.056(10) 0.051(8) 0.008(7) -0.002(7) 0.002(6)
C9 0.079(11) 0.024(8) 0.036(8) 0.018(6) 0.014(8) 0.010(7)
C10 0.095(13) 0.044(11) 0.069(11) 0.033(8) 0.016(9) 0.007(9)
C11 0.123(16) 0.046(13) 0.080(12) 0.031(9) 0.063(12) -0.010(10)
C12 0.079(15) 0.103(16) 0.093(13) -0.015(11) 0.038(10) 0.001(11)
C13 0.068(11) 0.075(13) 0.051(9) -0.004(9) 0.002(7) -0.007(10)
C14 0.090(14) 0.068(12) 0.023(8) 0.019(8) 0.027(9) 0.024(10)
C15 0.072(12) 0.046(10) 0.032(8) -0.020(8) 0.000(9) -0.003(8)
C16 0.038(10) 0.033(9) 0.028(6) -0.004(7) 0.005(7) -0.008(6)
C17 0.031(11) 0.077(15) 0.040(9) 0.006(10) -0.002(9) -0.001(10)
C18 0.083(18) 0.066(17) 0.038(12) -0.032(12) -0.007(12) -0.001(13)
C19 0.044(11) 0.033(11) 0.011(8) -0.005(8) -0.001(8) 0.013(8)
C20 0.065(11) 0.053(12) 0.015(10) 0.018(9) 0.013(8) 0.006(10)
C21 0.030(10) 0.030(12) 0.022(11) 0.010(8) 0.006(8) 0.013(8)
C22 0.101(13) 0.031(8) 0.009(7) 0.001(6) -0.005(7) 0.004(8)
C23 0.028(8) 0.071(10) 0.040(8) -0.005(7) 0.003(6) 0.007(7)
C24 0.081(17) 0.076(19) 0.098(18) -0.013(15) -0.032(14) 0.031(15)
C25 0.13(2) 0.017(12) 0.20(3) 0.040(15) -0.10(2) -0.001(14)
C26 0.023(12) 0.047(15) 0.17(2) 0.013(14) -0.005(14) 0.014(10)
C27 0.11(2) 0.069(18) 0.30(4) 0.11(2) 0.06(2) 0.007(18)
C28 0.067(17) 0.14(2) 0.063(15) 0.012(14) 0.012(12) 0.001(15)
C29 0.101(13) 0.031(8) 0.009(7) 0.001(6) -0.005(7) 0.004(8)
C30 0.028(8) 0.071(10) 0.040(8) -0.005(7) 0.003(6) 0.007(7)
C31 0.082(12) 0.128(15) 0.076(11) -0.027(11) -0.010(9) -0.052(11)
C32 0.21(3) 0.062(14) 0.065(14) -0.032(13) 0.034(17) 0.069(16)
C33 0.101(6) 0.031(6) 0.009(6) 0.0012(5) -0.0055(5) 0.0035(2)
C34 0.081(15) 0.073(15) 0.071(15) -0.005(13) -0.011(13) 0.006(11)
C35 0.082(12) 0.128(15) 0.076(11) -0.027(11) -0.010(9) -0.052(11)
C36 0.072(7) 0.057(8) 0.030(6) -0.019(6) 0.012(5) 0.000(7)
C37 0.064(8) 0.070(13) 0.033(9) -0.024(8) 0.003(7) -0.005(9)
C38 0.079(11) 0.057(11) 0.046(9) -0.010(8) 0.025(8) 0.019(9)
C39 0.078(12) 0.098(16) 0.060(13) 0.009(12) 0.030(11) 0.017(12)
C40 0.054(15) 0.13(2) 0.12(2) 0.016(18) -0.020(15) 0.008(15)
C41 0.072(7) 0.057(8) 0.030(6) -0.019(6) 0.012(5) 0.000(7)
C42 0.071(10) 0.064(13) 0.059(10) -0.011(9) 0.015(8) -0.008(10)
C43 0.035(12) 0.088(16) 0.023(10) -0.006(10) -0.003(9) -0.011(11)
C44 0.035(11) 0.071(16) 0.026(11) -0.023(10) -0.023(9) -0.003(10)
C45 0.043(11) 0.038(12) 0.027(10) 0.009(9) -0.016(8) -0.033(8)
C46 0.077(17) 0.064(17) 0.066(14) -0.034(12) -0.032(13) -0.010(12)
C47 0.083(17) 0.074(18) 0.074(15) 0.026(17) -0.015(14) -0.009(14)
C48 0.070(15) 0.081(18) 0.061(15) -0.018(13) -0.004(12) 0.041(12)
C49 0.056(13) 0.12(2) 0.056(15) 0.013(15) 0.016(12) 0.007(12)
C50 0.045(12) 0.081(16) 0.057(12) -0.021(12) 0.020(10) 0.008(11)
C51 0.19(3) 0.12(2) 0.033(11) 0.036(13) 0.055(14) 0.110(18)
C52 0.084(17) 0.033(11) 0.082(14) -0.009(10) -0.005(12) -0.030(11)
C53 0.055(13) 0.081(15) 0.042(12) -0.001(11) 0.009(10) -0.016(10)
C54 0.063(12) 0.078(12) 0.010(6) 0.021(7) -0.001(7) 0.011(8)
C55 0.049(8) 0.052(8) 0.044(6) 0.011(5) -0.017(5) 0.013(5)
C65 0.095(10) 0.054(9) 0.021(6) 0.010(6) 0.019(7) -0.001(7)
C56 0.118(15) 0.033(11) 0.054(9) 0.000(9) -0.005(9) -0.004(9)
C57 0.060(13) 0.071(13) 0.065(10) -0.007(10) -0.012(9) -0.015(8)
C58 0.049(8) 0.052(8) 0.044(6) 0.011(5) -0.017(5) 0.013(5)
C59 0.057(10) 0.052(10) 0.045(7) -0.021(8) -0.007(7) 0.030(7)
C60 0.102(15) 0.041(12) 0.065(11) -0.011(9) -0.024(12) 0.023(9)
C61 0.077(17) 0.088(17) 0.070(16) -0.043(15) -0.036(15) 0.019(13)
C62 0.12(2) 0.14(2) 0.020(10) -0.003(10) -0.008(11) 0.006(17)
C63 0.096(16) 0.160(19) 0.019(8) -0.001(10) -0.020(9) -0.017(14)
C64 0.063(15) 0.042(13) 0.085(16) 0.002(12) 0.013(12) 0.037(11)
C66 0.061(12) 0.049(12) 0.041(8) 0.003(9) 0.014(9) -0.001(9)
C67 0.056(10) 0.044(12) 0.050(9) 0.025(10) 0.005(9) 0.024(8)
C68 0.028(8) 0.070(12) 0.033(8) 0.027(9) 0.013(7) 0.020(7)
C69 0.054(7) 0.055(7) 0.038(6) 0.010(6) -0.003(5) 0.022(6)
C70 0.069(8) 0.056(9) 0.032(8) 0.000(9) -0.003(7) 0.008(9)
C71 0.071(10) 0.093(14) 0.011(8) -0.008(9) 0.004(6) -0.014(10)
C72 0.048(8) 0.054(9) 0.040(8) -0.009(7) 0.000(7) 0.004(7)
C73 0.066(15) 0.111(17) 0.061(15) -0.018(11) 0.007(12) 0.029(13)
C74 0.039(14) 0.18(2) 0.084(16) -0.032(16) 0.022(14) -0.047(17)
C75 0.088(18) 0.15(2) 0.11(2) -0.010(14) -0.022(15) 0.041(17)
C76 0.122(17) 0.16(2) 0.090(17) -0.005(14) -0.011(13) -0.008(16)
C77 0.134(19) 0.175(19) 0.074(14) 0.043(14) -0.010(14) -0.023(15)
C78 0.118(16) 0.13(2) 0.094(16) 0.010(13) -0.018(14) 0.011(14)
C79 0.082(12) 0.077(12) 0.026(7) 0.007(7) 0.010(8) -0.012(9)
C80 0.051(11) 0.057(12) 0.040(8) -0.009(8) -0.029(8) 0.010(9)
C81 0.054(7) 0.055(7) 0.038(6) 0.010(6) -0.003(5) 0.022(6)
C82 0.094(16) 0.047(12) 0.081(12) -0.029(9) 0.046(12) -0.022(9)
C83 0.087(14) 0.088(14) 0.068(11) -0.047(10) 0.050(12) -0.017(9)
C84 0.075(14) 0.138(16) 0.051(9) -0.014(12) 0.016(10) -0.005(10)
C85 0.043(11) 0.096(14) 0.040(9) -0.001(9) -0.013(8) 0.026(9)
C86 0.082(12) 0.077(12) 0.026(7) 0.007(7) 0.010(8) -0.012(9)
C87 0.089(16) 0.16(2) 0.092(16) -0.093(19) 0.054(14) -0.103(18)
C88 0.075(19) 0.18(3) 0.15(3) -0.09(3) -0.027(18) 0.02(2)
C89 0.072(15) 0.20(3) 0.16(2) -0.08(2) 0.042(14) -0.017(16)
C90 0.057(19) 0.37(5) 0.18(3) -0.19(3) 0.04(2) -0.09(3)
C91 0.08(2) 0.13(3) 0.26(4) -0.02(3) 0.02(3) 0.02(2)
C92 0.072(15) 0.20(3) 0.16(2) -0.08(2) 0.042(14) -0.017(16)
C93 0.075(10) 0.095(15) 0.051(12) -0.042(11) 0.009(7) -0.028(10)
C94 0.048(8) 0.054(9) 0.040(8) -0.009(7) 0.000(7) 0.004(7)
C95 0.077(12) 0.062(10) 0.048(10) -0.011(7) 0.034(8) 0.006(8)
C96 0.052(10) 0.070(10) 0.063(10) -0.017(8) -0.008(8) -0.021(8)
C97 0.029(11) 0.052(12) 0.071(13) 0.003(11) 0.012(11) -0.001(9)
C98 0.077(12) 0.062(10) 0.048(10) -0.011(7) 0.034(8) 0.006(8)
C99 0.075(16) 0.075(15) 0.045(13) -0.010(12) -0.002(13) 0.016(11)
C100 0.052(10) 0.070(10) 0.063(10) -0.017(8) -0.008(8) -0.021(8)
N1 0.038(8) 0.060(10) 0.044(7) -0.001(7) 0.005(6) 0.023(6)
N2 0.045(10) 0.038(10) 0.050(7) 0.006(7) 0.012(7) -0.009(6)
N3 0.037(8) 0.056(8) 0.017(6) -0.010(5) -0.007(6) -0.016(6)
N4 0.036(8) 0.057(9) 0.025(6) -0.001(6) -0.010(6) 0.012(6)
N5 0.040(9) 0.115(12) 0.033(7) -0.019(8) -0.011(7) 0.015(7)
N6 0.095(10) 0.054(9) 0.021(6) 0.010(6) 0.019(7) -0.001(7)
O1 0.074(7) 0.075(7) 0.014(5) -0.008(5) -0.013(5) -0.006(6)
O2 0.074(7) 0.075(7) 0.014(5) -0.008(5) -0.013(5) -0.006(6)
O3 0.097(14) 0.065(11) 0.174(15) -0.029(10) 0.065(12) 0.034(9)
O4 0.103(11) 0.045(8) 0.031(7) -0.004(6) 0.033(7) 0.035(7)
O5 0.045(8) 0.049(8) 0.049(8) 0.003(6) 0.022(6) 0.007(6)
O6 0.073(9) 0.074(9) 0.030(5) 0.002(6) 0.011(6) -0.007(7)
O7 0.069(8) 0.069(9) 0.034(6) -0.020(7) -0.006(6) 0.000(7)
O8 0.087(11) 0.047(9) 0.046(8) -0.015(8) -0.010(8) -0.006(7)
O9 0.078(10) 0.081(11) 0.047(7) 0.019(8) 0.022(7) -0.018(9)
O10 0.050(7) 0.078(9) 0.038(6) 0.010(7) 0.021(6) 0.013(6)
O11 0.046(7) 0.033(8) 0.053(8) -0.005(6) 0.000(6) 0.016(5)
O12 0.031(8) 0.069(10) 0.058(7) -0.005(7) 0.008(6) 0.012(6)
O13 0.059(8) 0.068(9) 0.023(5) -0.012(6) -0.008(5) 0.039(6)
O14 0.062(9) 0.047(9) 0.027(6) -0.002(6) 0.014(6) 0.025(6)
O15 0.098(9) 0.048(6) 0.013(6) -0.003(6) -0.001(6) 0.028(7)
O16 0.075(11) 0.168(18) 0.034(8) -0.016(10) -0.003(8) -0.031(12)
O17 0.054(8) 0.058(9) 0.049(7) -0.013(7) -0.003(7) -0.002(6)
O18 0.070(9) 0.049(8) 0.040(6) 0.018(6) 0.010(7) 0.008(7)
S1 0.065(3) 0.057(3) 0.032(3) 0.000(3) 0.005(3) 0.010(2)
S2 0.070(4) 0.064(4) 0.029(3) 0.002(2) -0.002(3) 0.016(3)
S3 0.083(4) 0.066(4) 0.039(3) 0.006(3) 0.011(3) 0.024(3)
S4 0.069(3) 0.085(4) 0.020(2) -0.003(3) -0.002(3) 0.024(3)
Pt1 0.0508(6) 0.0474(6) 0.0357(3) -0.0026(5) -0.0017(5) 0.0026(4)
Pt2 0.0647(6) 0.0674(7) 0.0341(4) 0.0021(4) -0.0036(4) 0.0023(6)
B1 0.083(7) 0.077(7) 0.026(5) -0.022(5) -0.034(5) 0.025(5)
F1 0.060(8) 0.135(12) 0.098(9) -0.015(8) 0.006(7) -0.002(8)
F2 0.177(15) 0.180(16) 0.063(9) -0.043(9) 0.050(9) -0.151(13)
F3 0.083(7) 0.077(7) 0.026(5) -0.022(5) -0.034(5) 0.025(5)
F4 0.214(16) 0.123(12) 0.041(7) 0.010(7) 0.045(9) 0.105(11)
B2 0.083(7) 0.077(7) 0.026(5) -0.022(5) -0.034(5) 0.025(5)
F5 0.081(13) 0.184(15) 0.071(11) -0.080(12) 0.010(12) -0.043(10)
F6 0.107(12) 0.140(18) 0.18(2) -0.135(14) -0.107(13) 0.079(12)
F7 0.127(14) 0.117(16) 0.11(2) -0.066(14) 0.021(16) -0.039(12)
F8 0.20(2) 0.122(16) 0.137(18) 0.042(14) -0.11(2) -0.030(13)
B2' 0.072(13) 0.107(15) 0.063(13) -0.038(11) -0.030(13) 0.001(10)
F5' 0.081(13) 0.184(15) 0.071(11) -0.080(12) 0.010(12) -0.043(10)
F6' 0.074(14) 0.20(3) 0.13(3) -0.09(2) -0.04(2) 0.028(15)
F7' 0.072(13) 0.107(15) 0.063(13) -0.038(11) -0.030(13) 0.001(10)
F8' 0.09(2) 0.33(3) 0.066(14) 0.06(2) -0.01(2) -0.05(2)

loop_
_atom_type_symbol
_atom_type_description
_atom_type_scat_dispersion_real
_atom_type_scat_dispersion_imag
_atom_type_scat_source
C C 0.0181 0.0091 'International Tables Vol C Tables 4.2.6.8 and 6.1.1.4'
N N 0.0311 0.0180 'International Tables Vol C Tables 4.2.6.8 and 6.1.1.4'
O O 0.0492 0.0322 'International Tables Vol C Tables 4.2.6.8 and 6.1.1.4'
S S 0.3331 0.5567 'International Tables Vol C Tables 4.2.6.8 and 6.1.1.4'
Pt Pt -4.5932 6.9264 'International Tables Vol C Tables 4.2.6.8 and 6.1.1.4'
B B 0.0090 0.0039 'International Tables Vol C Tables 4.2.6.8 and 6.1.1.4'
F F 0.0727 0.0534 'International Tables Vol C Tables 4.2.6.8 and 6.1.1.4'
H H 0.0000 0.0000 'International Tables Vol C Tables 4.2.6.8 and 6.1.1.4'

loop_
_geom_angle_atom_site_label_1
_geom_angle_atom_site_label_2
_geom_angle_atom_site_label_3
_geom_angle
Pt1 C1 H1A 109.5
Pt1 C1 H1B 109.5
H1A C1 H1B 109.5
Pt1 C1 H1C 109.5
H1A C1 H1C 109.5
H1B C1 H1C 109.5
Pt1 C2 H2A 109.5
Pt1 C2 H2B 109.5
H2A C2 H2B 109.5
Pt1 C2 H2C 109.5
H2A C2 H2C 109.5
H2B C2 H2C 109.5
Pt1 C3 H3A 109.5
Pt1 C3 H3B 109.5
H3A C3 H3B 109.5
Pt1 C3 H3C 109.5
H3A C3 H3C 109.5
H3B C3 H3C 109.5
C5 C4 N2 127.7(17)
C5 C4 H4 116.2
N2 C4 H4 116.2
C6 C5 C4 113.8(17)
C6 C5 H5 123.1
C4 C5 H5 123.1
C5 C6 C7 119.0(17)
C5 C6 H6 120.5
C7 C6 H6 120.5
C8 C7 C6 116.2(15)
C8 C7 H7 121.9
C6 C7 H7 121.9
N2 C8 C7 125.5(16)
N2 C8 C9 116.4(16)
C7 C8 C9 118.0(15)
N1 C9 C8 109.8(16)
N1 C9 C10 126.8(16)
C8 C9 C10 122.9(17)
C11 C10 C9 112.1(18)
C11 C10 H10 123.9
C9 C10 H10 123.9
C12 C11 C10 126(2)
C12 C11 H11 117.2
C10 C11 H11 117.2
C11 C12 C13 118(2)
C11 C12 H12 120.9
C13 C12 H12 120.9
C12 C13 N1 123.4(18)
C12 C13 H13 118.3
N1 C13 H13 118.3
N3 C14 C15 111.1(13)
N3 C14 H14A 109.4
C15 C14 H14A 109.4
N3 C14 H14B 109.4
C15 C14 H14B 109.4
H14A C14 H14B 108.0
C14 C15 S1 101.8(10)
C14 C15 H15A 111.4
S1 C15 H15A 111.4
C14 C15 H15B 111.4
S1 C15 H15B 111.4
H15A C15 H15B 109.3
N3 C16 S2 118.0(12)
N3 C16 S1 121.4(12)
S2 C16 S1 120.5(10)
O1 C17 C18 111.1(15)
O1 C17 S2 108.9(12)
C18 C17 S2 106.7(13)
O1 C17 H17 110.0
C18 C17 H17 110.0
S2 C17 H17 110.0
C19 C18 O2 113.9(16)
C19 C18 C17 104.1(14)
O2 C18 C17 106.9(15)
C19 C18 H18 110.6
O2 C18 H18 110.6
C17 C18 H18 110.6
C20 C19 O4 112.6(13)
C20 C19 C18 113.0(15)
O4 C19 C18 101.4(12)
C20 C19 H19 109.9
O4 C19 H19 109.9
C18 C19 H19 109.9
C21 C20 O6 107.4(15)
C21 C20 C19 107.7(13)
O6 C20 C19 110.4(14)
C21 C20 H20 110.4
O6 C20 H20 110.4
C19 C20 H20 110.4
O1 C21 C20 115.7(13)
O1 C21 C43 103.9(13)
C20 C21 C43 112.8(13)
O1 C21 H21 108.0
C20 C21 H21 108.0
C43 C21 H21 108.0
O3 C22 O2 131.8(19)
O3 C22 C23 133.9(19)
O2 C22 C23 94.3(14)
C24 C23 C28 120.0
C24 C23 C22 108.8(12)
C28 C23 C22 130.7(12)
C25 C24 C23 120.0
C25 C24 H24 120.0
C23 C24 H24 120.0
C26 C25 C24 120.0
C26 C25 H25 120.0
C24 C25 H25 120.0
C25 C26 C27 120.0
C25 C26 H26 120.0
C27 C26 H26 120.0
C26 C27 C28 120.0
C26 C27 H27 120.0
C28 C27 H27 120.0
C27 C28 C23 120.0
C27 C28 H28 120.0
C23 C28 H28 120.0
O5 C29 O4 121.5(15)
O5 C29 C30 127.7(16)
O4 C29 C30 110.8(14)
C31 C30 C35 120.0
C31 C30 C29 125.4(11)
C35 C30 C29 114.6(11)
C32 C31 C30 120.0
C32 C31 H31 120.0
C30 C31 H31 120.0
C31 C32 C33 120.0
C31 C32 H32 120.0
C33 C32 H32 120.0
C34 C33 C32 120.0
C34 C33 H33 120.0
C32 C33 H33 120.0
C35 C34 C33 120.0
C35 C34 H34 120.0
C33 C34 H34 120.0
C34 C35 C30 120.0
C34 C35 H35 120.0
C30 C35 H35 120.0
O7 C36 O6 120.0(19)
O7 C36 C37 128.0(16)
O6 C36 C37 111.2(16)
C38 C37 C42 120.0
C38 C37 C36 121.9(11)
C42 C37 C36 117.8(11)
C39 C38 C37 120.0
C39 C38 H38 120.0
C37 C38 H38 120.0
C40 C39 C38 120.0
C40 C39 H39 120.0
C38 C39 H39 120.0
C39 C40 C41 120.0
C39 C40 H40 120.0
C41 C40 H40 120.0
C40 C41 C42 120.0
C40 C41 H41 120.0
C42 C41 H41 120.0
C41 C42 C37 120.0
C41 C42 H42 120.0
C37 C42 H42 120.0
O8 C43 C21 109.1(13)
O8 C43 H43A 109.9
C21 C43 H43A 109.9
O8 C43 H43B 109.9
C21 C43 H43B 109.9
H43A C43 H43B 108.3
O9 C44 O8 122.4(17)
O9 C44 C45 126.7(19)
O8 C44 C45 110.8(15)
C46 C45 C50 120.0
C46 C45 C44 117.4(12)
C50 C45 C44 122.6(12)
C45 C46 C47 120.0
C45 C46 H46 120.0
C47 C46 H46 120.0
C48 C47 C46 120.0
C48 C47 H47 120.0
C46 C47 H47 120.0
C47 C48 C49 120.0
C47 C48 H48 120.0
C49 C48 H48 120.0
C50 C49 C48 120.0
C50 C49 H49 120.0
C48 C49 H49 120.0
C49 C50 C45 120.0
C49 C50 H50 120.0
C45 C50 H50 120.0
Pt2 C51 H51A 109.5
Pt2 C51 H51B 109.5
H51A C51 H51B 109.5
Pt2 C51 H51C 109.5
H51A C51 H51C 109.5
H51B C51 H51C 109.5
Pt2 C52 H52A 109.5
Pt2 C52 H52B 109.5
H52A C52 H52B 109.5
Pt2 C52 H52C 109.5
H52A C52 H52C 109.5
H52B C52 H52C 109.5
Pt2 C53 H53A 109.5
Pt2 C53 H53B 109.5
H53A C53 H53B 109.5
Pt2 C53 H53C 109.5
H53A C53 H53C 109.5
H53B C53 H53C 109.5
N4 C54 C55 121.0(19)
N4 C54 H54 119.5
C55 C54 H54 119.5
C54 C55 C56 127.8(19)
C54 C55 H55 116.1
C56 C55 H55 116.1
C64 C65 S3 104.3(12)
C64 C65 H66A 110.9
S3 C65 H66A 110.9
C64 C65 H66B 110.9
S3 C65 H66B 110.9
H66A C65 H66B 108.9
C55 C56 C57 108.9(19)
C55 C56 H57 125.5
C57 C56 H57 125.5
C56 C57 C58 126.1(18)
C56 C57 H58 117.0
C58 C57 H58 117.0
C57 C58 N4 117.8(15)
C57 C58 C59 129.1(18)
N4 C58 C59 113.1(16)
C60 C59 N5 119.0(19)
C60 C59 C58 121(2)
N5 C59 C58 119.8(17)
C59 C60 C61 127(2)
C59 C60 H61 116.4
C61 C60 H61 116.4
C62 C61 C60 107.9(19)
C62 C61 H62 126.0
C60 C61 H62 126.0
C63 C62 C61 119.1(19)
C63 C62 H63 120.5
C61 C62 H63 120.5
N5 C63 C62 127(2)
N5 C63 H64 116.7
C62 C63 H64 116.7
N6 C64 C65 112.4(15)
N6 C64 H65A 109.1
C65 C64 H65A 109.1
N6 C64 H65B 109.1
C65 C64 H65B 109.1
H65A C64 H65B 107.9
N6 C66 S4 120.5(14)
N6 C66 S3 115.5(13)
S4 C66 S3 124.0(11)
O10 C67 C68 110.9(15)
O10 C67 S4 106.6(12)
C68 C67 S4 101.5(10)
O10 C67 H67 112.4
C68 C67 H67 112.4
S4 C67 H67 112.4
O11 C68 C69 108.3(15)
O11 C68 C67 109.9(16)
C69 C68 C67 106.6(13)
O11 C68 H68 110.6
C69 C68 H68 110.6
C67 C68 H68 110.6
O13 C69 C70 108.1(14)
O13 C69 C68 106.3(13)
C70 C69 C68 116.5(15)
O13 C69 H69 108.6
C70 C69 H69 108.6
C68 C69 H69 108.6
O15 C70 C69 109.7(15)
O15 C70 C71 101.0(14)
C69 C70 C71 111.8(14)
O15 C70 H70 111.3
C69 C70 H70 111.3
C71 C70 H70 111.3
C93 C71 O10 112.2(17)
C93 C71 C70 113.2(15)
O10 C71 C70 103.6(14)
C93 C71 H71 109.2
O10 C71 H71 109.2
C70 C71 H71 109.2
O12 C72 O11 121.3(18)
O12 C72 C73 125.0(18)
O11 C72 C73 113.6(17)
C74 C73 C78 120.0
C74 C73 C72 116.7(15)
C78 C73 C72 123.3(15)
C73 C74 C75 120.0
C73 C74 H74 120.0
C75 C74 H74 120.0
C76 C75 C74 120.0
C76 C75 H75 120.0
C74 C75 H75 120.0
C77 C76 C75 120.0
C77 C76 H76 120.0
C75 C76 H76 120.0
C76 C77 C78 120.0
C76 C77 H77 120.0
C78 C77 H77 120.0
C77 C78 C73 120.0
C77 C78 H78 120.0
C73 C78 H78 120.0
O14 C79 O13 125.5(16)
O14 C79 C80 123.9(16)
O13 C79 C80 110.1(15)
C81 C80 C85 120.0
C81 C80 C79 119.8(10)
C85 C80 C79 120.1(10)
C82 C81 C80 120.0
C82 C81 H81 120.0
C80 C81 H81 120.0
C81 C82 C83 120.0
C81 C82 H82 120.0
C83 C82 H82 120.0
C84 C83 C82 120.0
C84 C83 H83 120.0
C82 C83 H83 120.0
C83 C84 C85 120.0
C83 C84 H84 120.0
C85 C84 H84 120.0
C84 C85 C80 120.0
C84 C85 H85 120.0
C80 C85 H85 120.0
O16 C86 O15 126(2)
O16 C86 C87 120(2)
O15 C86 C87 113.2(18)
C88 C87 C92 120.0
C88 C87 C86 116(2)
C92 C87 C86 123(2)
C89 C88 C87 120.0
C89 C88 H88 120.0
C87 C88 H88 120.0
C88 C89 C90 120.0
C88 C89 H89 120.0
C90 C89 H89 120.0
C91 C90 C89 120.0
C91 C90 H90 120.0
C89 C90 H90 120.0
C90 C91 C92 120.0
C90 C91 H91 120.0
C92 C91 H91 120.0
C91 C92 C87 120.0
C91 C92 H92 120.0
C87 C92 H92 120.0
C71 C93 O17 105.9(15)
C71 C93 H93A 110.5
O17 C93 H93A 110.5
C71 C93 H93B 110.5
O17 C93 H93B 110.5
H93A C93 H93B 108.7
O18 C94 O17 114.4(15)
O18 C94 C95 124.8(16)
O17 C94 C95 120.8(16)
C94 C95 C96 118.7(12)
C94 C95 C100 121.1(12)
C96 C95 C100 120.0
C97 C96 C95 120.0
C97 C96 H96 120.0
C95 C96 H96 120.0
C98 C97 C96 120.0
C98 C97 H97 120.0
C96 C97 H97 120.0
C97 C98 C99 120.0
C97 C98 H98 120.0
C99 C98 H98 120.0
C100 C99 C98 120.0
C100 C99 H99 120.0
C98 C99 H99 120.0
C99 C100 C95 120.0
C99 C100 H100 120.0
C95 C100 H100 120.0
C9 N1 C13 113.8(15)
C9 N1 Pt1 121.3(12)
C13 N1 Pt1 124.5(12)
C8 N2 C4 117.8(15)
C8 N2 Pt1 119.5(12)
C4 N2 Pt1 122.0(11)
C16 N3 C14 105.2(13)
C16 N3 Pt1 135.1(11)
C14 N3 Pt1 119.7(9)
C54 N4 C58 117.7(15)
C54 N4 Pt2 128.2(13)
C58 N4 Pt2 114.1(10)
C63 N5 C59 119.0(19)
C63 N5 Pt2 128.5(18)
C59 N5 Pt2 111.8(13)
C66 N6 C64 113.3(17)
C66 N6 Pt2 130.6(12)
C64 N6 Pt2 115.8(11)
C21 O1 C17 110.7(12)
C22 O2 C18 108.7(14)
C29 O4 C19 117.5(12)
C36 O6 C20 117.4(14)
C44 O8 C43 113.9(13)
C67 O10 C71 117.4(13)
C68 O11 C72 117.5(15)
C79 O13 C69 113.1(13)
C86 O15 C70 113.7(14)
C94 O17 C93 119.7(14)
C16 S1 C15 90.1(7)
C16 S2 C17 104.6(8)
C66 S3 C65 91.1(8)
C66 S4 C67 101.8(9)
C2 Pt1 C3 87.4(7)
C2 Pt1 N2 95.4(6)
C3 Pt1 N2 175.3(6)
C2 Pt1 N1 87.1(6)
C3 Pt1 N1 105.5(6)
N2 Pt1 N1 70.9(6)
C2 Pt1 C1 88.8(6)
C3 Pt1 C1 78.3(6)
N2 Pt1 C1 105.6(6)
N1 Pt1 C1 174.3(6)
C2 Pt1 N3 179.5(6)
C3 Pt1 N3 92.6(6)
N2 Pt1 N3 84.6(5)
N1 Pt1 N3 92.5(5)
C1 Pt1 N3 91.6(6)
C52 Pt2 C53 84.1(7)
C52 Pt2 C51 84.5(8)
C53 Pt2 C51 85.7(8)
C52 Pt2 N5 177.5(6)
C53 Pt2 N5 97.9(6)
C51 Pt2 N5 94.2(7)
C52 Pt2 N4 97.9(6)
C53 Pt2 N4 177.2(6)
C51 Pt2 N4 96.4(7)
N5 Pt2 N4 80.1(6)
C52 Pt2 N6 89.9(7)
C53 Pt2 N6 91.9(7)
C51 Pt2 N6 174.0(8)
N5 Pt2 N6 91.5(5)
N4 Pt2 N6 86.2(5)
F4 B1 F3 113(2)
F4 B1 F2 108(2)
F3 B1 F2 112(2)
F4 B1 F1 110(2)
F3 B1 F1 111(2)
F2 B1 F1 101.5(19)
F7 B2 F6 109.4(3)
F7 B2 F8 109.7(3)
F6 B2 F8 109.5(3)
F7 B2 F5 109.4(3)
F6 B2 F5 109.7(3)
F8 B2 F5 109.1(3)
F6' B2' F5' 109.7(3)
F6' B2' F8' 109.4(3)
F5' B2' F8' 109.3(3)
F6' B2' F7' 109.4(3)
F5' B2' F7' 109.5(3)
F8' B2' F7' 109.5(3)

loop_
_geom_bond_atom_site_label_1
_geom_bond_atom_site_label_2
_geom_bond_distance
C1 Pt1 2.139(16)
C1 H1A 0.9600
C1 H1B 0.9600
C1 H1C 0.9600
C2 Pt1 1.979(14)
C2 H2A 0.9600
C2 H2B 0.9600
C2 H2C 0.9600
C3 Pt1 2.022(15)
C3 H3A 0.9600
C3 H3B 0.9600
C3 H3C 0.9600
C4 C5 1.39(2)
C4 N2 1.398(19)
C4 H4 0.9300
C5 C6 1.37(2)
C5 H5 0.9300
C6 C7 1.56(2)
C6 H6 0.9300
C7 C8 1.36(2)
C7 H7 0.9300
C8 N2 1.246(18)
C8 C9 1.44(2)
C9 N1 1.29(2)
C9 C10 1.50(2)
C10 C11 1.37(2)
C10 H10 0.9300
C11 C12 1.31(3)
C11 H11 0.9300
C12 C13 1.40(2)
C12 H12 0.9300
C13 N1 1.428(19)
C13 H13 0.9300
C14 N3 1.503(18)
C14 C15 1.57(2)
C14 H14A 0.9700
C14 H14B 0.9700
C15 S1 1.788(16)
C15 H15A 0.9700
C15 H15B 0.9700
C16 N3 1.296(17)
C16 S2 1.727(15)
C16 S1 1.753(16)
C17 O1 1.421(19)
C17 C18 1.55(2)
C17 S2 1.851(16)
C17 H17 0.9800
C18 C19 1.51(2)
C18 O2 1.51(2)
C18 H18 0.9800
C19 C20 1.44(2)
C19 O4 1.470(16)
C19 H19 0.9800
C20 C21 1.43(2)
C20 O6 1.434(19)
C20 H20 0.9800
C21 O1 1.412(16)
C21 C43 1.53(2)
C21 H21 0.9800
C22 O3 1.09(2)
C22 O2 1.49(2)
C22 C23 1.63(2)
C23 C24 1.3900
C23 C28 1.3900
C24 C25 1.3900
C24 H24 0.9300
C25 C26 1.3900
C25 H25 0.9300
C26 C27 1.3900
C26 H26 0.9300
C27 C28 1.3900
C27 H27 0.9300
C28 H28 0.9300
C29 O5 1.154(19)
C29 O4 1.388(18)
C29 C30 1.489(17)
C30 C31 1.3900
C30 C35 1.3900
C31 C32 1.3900
C31 H31 0.9300
C32 C33 1.3900
C32 H32 0.9300
C33 C34 1.3900
C33 H33 0.9300
C34 C35 1.3900
C34 H34 0.9300
C35 H35 0.9300
C36 O7 1.18(2)
C36 O6 1.419(17)
C36 C37 1.44(2)
C37 C38 1.3900
C37 C42 1.3900
C38 C39 1.3900
C38 H38 0.9300
C39 C40 1.3900
C39 H39 0.9300
C40 C41 1.3900
C40 H40 0.9300
C41 C42 1.3900
C41 H41 0.9300
C42 H42 0.9300
C43 O8 1.450(18)
C43 H43A 0.9700
C43 H43B 0.9700
C44 O9 1.159(18)
C44 O8 1.41(2)
C44 C45 1.491(18)
C45 C46 1.3900
C45 C50 1.3900
C46 C47 1.3900
C46 H46 0.9300
C47 C48 1.3900
C47 H47 0.9300
C48 C49 1.3900
C48 H48 0.9300
C49 C50 1.3900
C49 H49 0.9300
C50 H50 0.9300
C51 Pt2 2.071(17)
C51 H51A 0.9600
C51 H51B 0.9600
C51 H51C 0.9600
C52 Pt2 2.029(14)
C52 H52A 0.9600
C52 H52B 0.9600
C52 H52C 0.9600
C53 Pt2 2.054(15)
C53 H53A 0.9600
C53 H53B 0.9600
C53 H53C 0.9600
C54 N4 1.296(16)
C54 C55 1.30(2)
C54 H54 0.9300
C55 C56 1.35(2)
C55 H55 0.9300
C65 C64 1.53(2)
C65 S3 1.867(15)
C65 H66A 0.9700
C65 H66B 0.9700
C56 C57 1.35(2)
C56 H57 0.9300
C57 C58 1.36(2)
C57 H58 0.9300
C58 N4 1.37(2)
C58 C59 1.58(2)
C59 C60 1.27(2)
C59 N5 1.34(2)
C60 C61 1.41(3)
C60 H61 0.9300
C61 C62 1.40(3)
C61 H62 0.9300
C62 C63 1.38(3)
C62 H63 0.9300
C63 N5 1.146(19)
C63 H64 0.9300
C64 N6 1.458(19)
C64 H65A 0.9700
C64 H65B 0.9700
C66 N6 1.33(2)
C66 S4 1.670(17)
C66 S3 1.778(17)
C67 O10 1.42(2)
C67 C68 1.64(2)
C67 S4 1.823(16)
C67 H67 0.9800
C68 O11 1.29(2)
C68 C69 1.56(2)
C68 H68 0.9800
C69 O13 1.420(17)
C69 C70 1.54(2)
C69 H69 0.9800
C70 O15 1.45(2)
C70 C71 1.70(2)
C70 H70 0.9800
C71 C93 1.40(2)
C71 O10 1.507(19)
C71 H71 0.9800
C72 O12 1.24(2)
C72 O11 1.31(2)
C72 C73 1.43(2)
C73 C74 1.3900
C73 C78 1.3900
C74 C75 1.3900
C74 H74 0.9300
C75 C76 1.3900
C75 H75 0.9300
C76 C77 1.3900
C76 H76 0.9300
C77 C78 1.3900
C77 H77 0.9300
C78 H78 0.9300
C79 O14 1.22(2)
C79 O13 1.347(18)
C79 C80 1.481(18)
C80 C81 1.3900
C80 C85 1.3900
C81 C82 1.3900
C81 H81 0.9300
C82 C83 1.3900
C82 H82 0.9300
C83 C84 1.3900
C83 H83 0.9300
C84 C85 1.3900
C84 H84 0.9300
C85 H85 0.9300
C86 O16 1.19(2)
C86 O15 1.285(18)
C86 C87 1.51(2)
C87 C88 1.3900
C87 C92 1.3900
C88 C89 1.3900
C88 H88 0.9300
C89 C90 1.3900
C89 H89 0.9300
C90 C91 1.3900
C90 H90 0.9300
C91 C92 1.3900
C91 H91 0.9300
C92 H92 0.9300
C93 O17 1.414(19)
C93 H93A 0.9700
C93 H93B 0.9700
C94 O18 1.327(18)
C94 O17 1.340(19)
C94 C95 1.374(18)
C95 C96 1.3900
C95 C100 1.3900
C96 C97 1.3900
C96 H96 0.9300
C97 C98 1.3900
C97 H97 0.9300
C98 C99 1.3900
C98 H98 0.9300
C99 C100 1.3900
C99 H99 0.9300
C100 H100 0.9300
N1 Pt1 2.102(13)
N2 Pt1 2.097(14)
N3 Pt1 2.157(14)
N4 Pt2 2.169(13)
N5 Pt2 2.151(15)
N6 Pt2 2.174(17)
B1 F4 1.19(3)
B1 F3 1.22(2)
B1 F2 1.40(3)
B1 F1 1.43(2)
B2 F7 1.268(2)
B2 F6 1.268(2)
B2 F8 1.269(2)
B2 F5 1.269(2)
B2' F6' 1.268(2)
B2' F5' 1.269(2)
B2' F8' 1.269(2)
B2' F7' 1.268(2)

loop_
_geom_torsion_atom_site_label_1
_geom_torsion_atom_site_label_2
_geom_torsion_atom_site_label_3
_geom_torsion_atom_site_label_4
_geom_torsion
N2 C4 C5 C6 0.4(16)
C4 C5 C6 C7 0.3(14)
C5 C6 C7 C8 0(2)
C6 C7 C8 N2 -1(3)
C6 C7 C8 C9 178.3(13)
N2 C8 C9 N1 -1(2)
C7 C8 C9 N1 179.8(15)
N2 C8 C9 C10 172.2(14)
C7 C8 C9 C10 -7(2)
N1 C9 C10 C11 -0.7(16)
C8 C9 C10 C11 -172.4(15)
C9 C10 C11 C12 -1.5(18)
C10 C11 C12 C13 0(3)
C11 C12 C13 N1 3(3)
N3 C14 C15 S1 34.0(17)
O1 C17 C18 C19 57(2)
S2 C17 C18 C19 175.9(12)
O1 C17 C18 O2 178.2(14)
S2 C17 C18 O2 -63.2(16)
O2 C18 C19 C20 -175.2(14)
C17 C18 C19 C20 -59.2(19)
O2 C18 C19 O4 64.0(17)
C17 C18 C19 O4 -180.0(14)
O4 C19 C20 C21 172.9(12)
C18 C19 C20 C21 58.8(18)
O4 C19 C20 O6 55.9(18)
C18 C19 C20 O6 -58.2(18)
O6 C20 C21 O1 62.6(17)
C19 C20 C21 O1 -56.3(19)
O6 C20 C21 C43 -56.9(17)
C19 C20 C21 C43 -175.8(14)
O3 C22 C23 C24 7(3)
O2 C22 C23 C24 -176.2(8)
O3 C22 C23 C28 -165(2)
O2 C22 C23 C28 12.5(16)
C28 C23 C24 C25 0.0
C22 C23 C24 C25 -172.4(11)
C23 C24 C25 C26 0.0
C24 C25 C26 C27 0.0
C25 C26 C27 C28 0.0
C26 C27 C28 C23 0.0
C24 C23 C28 C27 0.0
C22 C23 C28 C27 170.5(13)
O5 C29 C30 C31 177.2(15)
O4 C29 C30 C31 -4.5(18)
O5 C29 C30 C35 -4(2)
O4 C29 C30 C35 174.7(10)
C35 C30 C31 C32 0.0
C29 C30 C31 C32 179.2(12)
C30 C31 C32 C33 0.0
C31 C32 C33 C34 0.0
C32 C33 C34 C35 0.0
C33 C34 C35 C30 0.0
C31 C30 C35 C34 0.0
C29 C30 C35 C34 -179.3(11)
O7 C36 C37 C38 163.6(16)
O6 C36 C37 C38 -27.3(18)
O7 C36 C37 C42 -10(2)
O6 C36 C37 C42 158.8(10)
C42 C37 C38 C39 0.0
C36 C37 C38 C39 -173.8(13)
C37 C38 C39 C40 0.0
C38 C39 C40 C41 0.0
C39 C40 C41 C42 0.0
C40 C41 C42 C37 0.0
C38 C37 C42 C41 0.0
C36 C37 C42 C41 174.0(13)
O1 C21 C43 O8 74.5(16)
C20 C21 C43 O8 -159.4(14)
O9 C44 C45 C46 -7(2)
O8 C44 C45 C46 169.6(9)
O9 C44 C45 C50 172.1(14)
O8 C44 C45 C50 -11.8(15)
C50 C45 C46 C47 0.0
C44 C45 C46 C47 178.7(10)
C45 C46 C47 C48 0.0
C46 C47 C48 C49 0.0
C47 C48 C49 C50 0.0
C48 C49 C50 C45 0.0
C46 C45 C50 C49 0.0
C44 C45 C50 C49 -178.6(11)
N4 C54 C55 C56 -7(2)
C54 C55 C56 C57 10(3)
C55 C56 C57 C58 -8(3)
C56 C57 C58 N4 4(3)
C56 C57 C58 C59 -176.8(18)
C57 C58 C59 C60 -2(2)
N4 C58 C59 C60 177.2(13)
C57 C58 C59 N5 -175.0(17)
N4 C58 C59 N5 5(2)
N5 C59 C60 C61 -0.7(18)
C58 C59 C60 C61 -173.2(15)
C59 C60 C61 C62 2.4(17)
C60 C61 C62 C63 -8(3)
C61 C62 C63 N5 14(4)
S3 C65 C64 N6 19(2)
O10 C67 C68 O11 171.3(14)
S4 C67 C68 O11 -75.7(16)
O10 C67 C68 C69 54.2(19)
S4 C67 C68 C69 167.1(13)
O11 C68 C69 O13 72.3(19)
C67 C68 C69 O13 -169.5(15)
O11 C68 C69 C70 -167.3(15)
C67 C68 C69 C70 -49(2)
O13 C69 C70 O15 58.3(17)
C68 C69 C70 O15 -61.2(19)
O13 C69 C70 C71 169.4(13)
C68 C69 C70 C71 50(2)
O15 C70 C71 C93 -55(2)
C69 C70 C71 C93 -171.2(18)
O15 C70 C71 O10 67.1(16)
C69 C70 C71 O10 -49.5(19)
O12 C72 C73 C74 -27(2)
O11 C72 C73 C74 152.3(12)
O12 C72 C73 C78 152.7(14)
O11 C72 C73 C78 -29(2)
C78 C73 C74 C75 0.0
C72 C73 C74 C75 179.2(13)
C73 C74 C75 C76 0.0
C74 C75 C76 C77 0.0
C75 C76 C77 C78 0.0
C76 C77 C78 C73 0.0
C74 C73 C78 C77 0.0
C72 C73 C78 C77 -179.1(14)
O14 C79 C80 C81 172.1(16)
O13 C79 C80 C81 0(2)
O14 C79 C80 C85 -11(3)
O13 C79 C80 C85 176.8(11)
C85 C80 C81 C82 0.0
C79 C80 C81 C82 177.3(13)
C80 C81 C82 C83 0.0
C81 C82 C83 C84 0.0
C82 C83 C84 C85 0.0
C83 C84 C85 C80 0.0
C81 C80 C85 C84 0.0
C79 C80 C85 C84 -177.3(13)
O16 C86 C87 C88 20(3)
O15 C86 C87 C88 -169.5(13)
O16 C86 C87 C92 -168.9(16)
O15 C86 C87 C92 2(2)
C92 C87 C88 C89 0.0
C86 C87 C88 C89 171.5(16)
C87 C88 C89 C90 0.0
C88 C89 C90 C91 0.0
C89 C90 C91 C92 0.0
C90 C91 C92 C87 0.0
C88 C87 C92 C91 0.0
C86 C87 C92 C91 -170.9(18)
O10 C71 C93 O17 83(2)
C70 C71 C93 O17 -160.7(15)
O18 C94 C95 C96 -5(2)
O17 C94 C95 C96 173.8(12)
O18 C94 C95 C100 -179.2(12)
O17 C94 C95 C100 -1(2)
C94 C95 C96 C97 -174.7(13)
C100 C95 C96 C97 0.0
C95 C96 C97 C98 0.0
C96 C97 C98 C99 0.0
C97 C98 C99 C100 0.0
C98 C99 C100 C95 0.0
C94 C95 C100 C99 174.6(13)
C96 C95 C100 C99 0.0
C8 C9 N1 C13 176.2(13)
C10 C9 N1 C13 4(2)
C8 C9 N1 Pt1 -10.7(18)
C10 C9 N1 Pt1 176.7(9)
C12 C13 N1 C9 -5(2)
C12 C13 N1 Pt1 -177.9(14)
C7 C8 N2 C4 2(3)
C9 C8 N2 C4 -177.6(13)
C7 C8 N2 Pt1 -169.0(14)
C9 C8 N2 Pt1 12(2)
C5 C4 N2 C8 -1(2)
C5 C4 N2 Pt1 169.0(11)
S2 C16 N3 C14 -167.2(12)
S1 C16 N3 C14 8.4(19)
S2 C16 N3 Pt1 11(2)
S1 C16 N3 Pt1 -173.7(8)
C15 C14 N3 C16 -28(2)
C15 C14 N3 Pt1 154.0(11)
C55 C54 N4 C58 1(2)
C55 C54 N4 Pt2 177.6(11)
C57 C58 N4 C54 1(2)
C59 C58 N4 C54 -179.1(12)
C57 C58 N4 Pt2 -176.5(12)
C59 C58 N4 Pt2 3.8(17)
C62 C63 N5 C59 -12(3)
C62 C63 N5 Pt2 177.9(16)
C60 C59 N5 C63 5(3)
C58 C59 N5 C63 177.7(18)
C60 C59 N5 Pt2 176.8(10)
C58 C59 N5 Pt2 -10.5(18)
S4 C66 N6 C64 -174.3(14)
S3 C66 N6 C64 6(2)
S4 C66 N6 Pt2 0(3)
S3 C66 N6 Pt2 -179.5(9)
C65 C64 N6 C66 -17(3)
C65 C64 N6 Pt2 167.4(13)
C20 C21 O1 C17 57.3(19)
C43 C21 O1 C17 -178.4(13)
C18 C17 O1 C21 -57.3(19)
S2 C17 O1 C21 -174.5(10)
O3 C22 O2 C18 9(3)
C23 C22 O2 C18 -168.4(11)
C19 C18 O2 C22 -130.7(14)
C17 C18 O2 C22 115.0(15)
O5 C29 O4 C19 -3(3)
C30 C29 O4 C19 178.2(12)
C20 C19 O4 C29 79.3(19)
C18 C19 O4 C29 -159.7(15)
O7 C36 O6 C20 -10(3)
C37 C36 O6 C20 179.7(14)
C21 C20 O6 C36 147.1(13)
C19 C20 O6 C36 -95.7(16)
O9 C44 O8 C43 3(2)
C45 C44 O8 C43 -172.9(12)
C21 C43 O8 C44 154.0(13)
C68 C67 O10 C71 -67.8(17)
S4 C67 O10 C71 -177.4(11)
C93 C71 O10 C67 -175.6(16)
C70 C71 O10 C67 62.0(18)
C69 C68 O11 C72 -139.5(15)
C67 C68 O11 C72 104.4(17)
O12 C72 O11 C68 -3(3)
C73 C72 O11 C68 178.3(15)
O14 C79 O13 C69 1(3)
C80 C79 O13 C69 173.2(14)
C70 C69 O13 C79 83.2(19)
C68 C69 O13 C79 -151.1(16)
O16 C86 O15 C70 3(3)
C87 C86 O15 C70 -166.9(15)
C69 C70 O15 C86 -99.0(18)
C71 C70 O15 C86 142.8(15)
O18 C94 O17 C93 1(2)
C95 C94 O17 C93 -177.9(16)
C71 C93 O17 C94 155.4(16)
N3 C16 S1 C15 10.7(15)
S2 C16 S1 C15 -173.8(11)
C14 C15 S1 C16 -23.6(12)
N3 C16 S2 C17 -175.1(13)
S1 C16 S2 C17 9.2(13)
O1 C17 S2 C16 -84.7(13)
C18 C17 S2 C16 155.3(13)
N6 C66 S3 C65 4.9(16)
S4 C66 S3 C65 -174.6(13)
C64 C65 S3 C66 -13.3(14)
N6 C66 S4 C67 -171.5(17)
S3 C66 S4 C67 7.9(14)
O10 C67 S4 C66 -83.2(13)
C68 C67 S4 C66 160.7(13)
C8 N2 Pt1 C2 -97.6(15)
C4 N2 Pt1 C2 92.1(13)
C8 N2 Pt1 C3 28(8)
C4 N2 Pt1 C3 -142(7)
C8 N2 Pt1 N1 -12.6(14)
C4 N2 Pt1 N1 177.1(14)
C8 N2 Pt1 C1 172.1(14)
C4 N2 Pt1 C1 1.8(14)
C8 N2 Pt1 N3 81.9(14)
C4 N2 Pt1 N3 -88.4(13)
C9 N1 Pt1 C2 109.3(13)
C13 N1 Pt1 C2 -78.4(13)
C9 N1 Pt1 C3 -164.2(12)
C13 N1 Pt1 C3 8.1(14)
C9 N1 Pt1 N2 12.6(12)
C13 N1 Pt1 N2 -175.1(14)
C9 N1 Pt1 C1 65(7)
C13 N1 Pt1 C1 -122(6)
C9 N1 Pt1 N3 -70.8(12)
C13 N1 Pt1 N3 101.5(13)
C16 N3 Pt1 C2 -31(91)
C14 N3 Pt1 C2 147(90)
C16 N3 Pt1 C3 55.9(16)
C14 N3 Pt1 C3 -126.5(13)
C16 N3 Pt1 N2 -120.3(17)
C14 N3 Pt1 N2 57.3(13)
C16 N3 Pt1 N1 -49.8(17)
C14 N3 Pt1 N1 127.9(13)
C16 N3 Pt1 C1 134.2(17)
C14 N3 Pt1 C1 -48.2(13)
C63 N5 Pt2 C52 -143(15)
C59 N5 Pt2 C52 46(15)
C63 N5 Pt2 C53 2(2)
C59 N5 Pt2 C53 -168.6(12)
C63 N5 Pt2 C51 -84.1(19)
C59 N5 Pt2 C51 105.1(12)
C63 N5 Pt2 N4 -179.9(19)
C59 N5 Pt2 N4 9.4(11)
C63 N5 Pt2 N6 94.2(19)
C59 N5 Pt2 N6 -76.5(12)
C54 N4 Pt2 C52 -2.3(13)
C58 N4 Pt2 C52 174.4(12)
C54 N4 Pt2 C53 -138(13)
C58 N4 Pt2 C53 39(14)
C54 N4 Pt2 C51 83.0(13)
C58 N4 Pt2 C51 -100.3(12)
C54 N4 Pt2 N5 176.2(13)
C58 N4 Pt2 N5 -7.1(11)
C54 N4 Pt2 N6 -91.6(13)
C58 N4 Pt2 N6 85.1(12)
C66 N6 Pt2 C52 139.5(18)
C64 N6 Pt2 C52 -46.3(14)
C66 N6 Pt2 C53 55.4(18)
C64 N6 Pt2 C53 -130.5(14)
C66 N6 Pt2 C51 122(6)
C64 N6 Pt2 C51 -64(6)
C66 N6 Pt2 N5 -42.6(19)
C64 N6 Pt2 N5 131.6(14)
C66 N6 Pt2 N4 -122.6(18)
C64 N6 Pt2 N4 51.6(14)
